data_2104848
loop_
_publ_author_name
'Mitsumori, Takahiro'
'Sekine, Akiko'
'Uekusa, Hidehiro'
'Ohashi, Yuji'

_publ_section_title
;
 Direct observation of various reaction pathways of arylnitrenes in
 different crystal environments caused by acid--base complex formation
;
_journal_coeditor_code OG5043
_journal_issue 6
_journal_name_full 'Acta Crystallographica Section B'
_journal_page_first 647
_journal_page_last 661
_journal_paper_doi 10.1107/S010876811003661X
_journal_volume 66
_journal_year 2010
_chemical_formula_moiety 'C21 H20 N4 O2'
_chemical_formula_sum 'C21 H20 N4 O2'
_chemical_formula_weight 360.41
_chemical_melting_point ?
_chemical_name_common
;
 Dibenzylammonium 3-azidebenzoate
;
_chemical_name_systematic
;
 Dibenzylammonium 3-azidebenzoate
;
_space_group_IT_number 19
_symmetry_cell_setting orthorhombic
_symmetry_space_group_name_Hall 'P 2ac 2ab'
_symmetry_space_group_name_H-M 'P 21 21 21'
_atom_sites_solution_hydrogens geom
_atom_sites_solution_primary direct
_atom_sites_solution_secondary difmap
_audit_creation_method SHELXL-97
_cell_angle_alpha 90.00
_cell_angle_beta 90.00
_cell_angle_gamma 90.00
_cell_formula_units_Z 4
_cell_length_a 8.9378(2)
_cell_length_b 14.5133(3)
_cell_length_c 14.9386(3)
_cell_measurement_reflns_used 8192
_cell_measurement_temperature 80(2)
_cell_volume 1937.79(7)
_computing_cell_refinement 'Siemens SMART'
_computing_data_collection 'Siemens SMART'
_computing_data_reduction 'Siemens SAINT & SADABS'
_computing_molecular_graphics 'ORTEP3 for Window (Farrugia,1998)'
_computing_publication_material SHELXTL97
_computing_structure_refinement 'SHELXL-97 (Sheldrick, 1997)'
_computing_structure_solution 'SHELXS-97 (Sheldrick, 1990)'
_diffrn_ambient_temperature 82(2)
_diffrn_measured_fraction_theta_full 1.000
_diffrn_measured_fraction_theta_max 1.000
_diffrn_measurement_device_type 'Bruker SMART CCD area detector system'
_diffrn_measurement_method 'omega scans'
_diffrn_radiation_monochromator graphite
_diffrn_radiation_source 'rotating anode'
_diffrn_radiation_type MoK\a
_diffrn_radiation_wavelength 0.71073
_diffrn_reflns_av_R_equivalents 0.0504
_diffrn_reflns_av_sigmaI/netI 0.0238
_diffrn_reflns_limit_h_max 12
_diffrn_reflns_limit_h_min -12
_diffrn_reflns_limit_k_max 20
_diffrn_reflns_limit_k_min -20
_diffrn_reflns_limit_l_max 21
_diffrn_reflns_limit_l_min -21
_diffrn_reflns_number 30720
_diffrn_reflns_theta_full 29.99
_diffrn_reflns_theta_max 29.99
_diffrn_reflns_theta_min 1.96
_exptl_absorpt_coefficient_mu 0.082
_exptl_absorpt_correction_T_max 0.9878
_exptl_absorpt_correction_T_min 0.9679
_exptl_absorpt_correction_type empirical
_exptl_absorpt_process_details 'Program SADABS was used. '
_exptl_crystal_colour orange
_exptl_crystal_density_diffrn 1.235
_exptl_crystal_density_meas ?
_exptl_crystal_density_method 'not measured'
_exptl_crystal_description needle
_exptl_crystal_F_000 760
_exptl_crystal_size_max 0.40
_exptl_crystal_size_mid 0.20
_exptl_crystal_size_min 0.15
_refine_diff_density_max 0.350
_refine_diff_density_min -0.239
_refine_ls_abs_structure_details 'Flack H D (1983), Acta Cryst. A39, 876-881'
_refine_ls_abs_structure_Flack 0(10)
_refine_ls_extinction_method none
_refine_ls_goodness_of_fit_ref 1.056
_refine_ls_hydrogen_treatment constr
_refine_ls_matrix_type full
_refine_ls_number_parameters 183
_refine_ls_number_reflns 3183
_refine_ls_number_restraints 0
_refine_ls_restrained_S_all 1.056
_refine_ls_R_factor_all 0.0741
_refine_ls_R_factor_gt 0.0585
_refine_ls_shift/su_max 0.000
_refine_ls_shift/su_mean 0.000
_refine_ls_structure_factor_coef Fsqd
_refine_ls_weighting_details 'calc w=1/[\s^2^(Fo^2^)+(0.1067P)^2^+0.5646P] where P=(Fo^2^+2Fc^2^)/3'
_refine_ls_weighting_scheme calc
_refine_ls_wR_factor_gt 0.1688
_refine_ls_wR_factor_ref 0.1812
_reflns_number_gt 2575
_reflns_number_total 3183
_reflns_threshold_expression >2sigma(I)
_cod_data_source_file og5043.cif
_cod_data_source_block 3a-db-I-f
_cod_depositor_comments
;
The following automatic conversions were performed:

'_chemical_melting_point' value 'not measured' was changed to '?' -
the value is undefined or not given.

Automatic conversion script
Id: cif_fix_values 1646 2011-03-28 12:23:43Z adriana 

The following automatic conversions were performed:

'_exptl_crystal_density_meas' value 'not measured' was changed to '?'
- the value is perceived as not measured.

Automatic conversion script
Id: cif_fix_values 3008 2015-01-20 13:52:24Z robertas 
;
_cod_original_sg_symbol_H-M P212121
_cod_database_code 2104848

loop_
_symmetry_equiv_pos_as_xyz
'x, y, z'
'-x+1/2, -y, z+1/2'
'-x, y+1/2, -z+1/2'
'x+1/2, -y+1/2, -z'

loop_
_atom_site_type_symbol
_atom_site_label
_atom_site_fract_x
_atom_site_fract_y
_atom_site_fract_z
_atom_site_U_iso_or_equiv
_atom_site_adp_type
_atom_site_calc_flag
_atom_site_refinement_flags
_atom_site_occupancy
_atom_site_disorder_assembly
_atom_site_disorder_group
C C8 0.41484(15) 0.35948(6) -0.07201(7) 0.0319(5) Uani d G 1 . .
H H81 0.5211 0.3497 -0.0559 0.038 Uiso calc R 1 . .
H H82 0.3725 0.4052 -0.0299 0.038 Uiso calc R 1 . .
C C9 0.40572(11) 0.39691(6) -0.16611(7) 0.0294(5) Uani d G 1 . .
C C10 0.51828(12) 0.37711(7) -0.22792(8) 0.0369(6) Uani d G 1 . .
H H10 0.6040 0.3433 -0.2096 0.044 Uiso calc R 1 . .
C C11 0.50563(18) 0.40671(9) -0.31642(8) 0.0480(8) Uani d G 1 . .
H H11 0.5815 0.3917 -0.3585 0.058 Uiso calc R 1 . .
C C12 0.3824(2) 0.45806(9) -0.34305(8) 0.0526(9) Uani d G 1 . .
H H12 0.3738 0.4781 -0.4034 0.063 Uiso calc R 1 . .
C C13 0.27178(16) 0.48010(8) -0.28149(11) 0.0520(9) Uani d G 1 . .
H H13 0.1886 0.5165 -0.2994 0.062 Uiso calc R 1 . .
C C14 0.28225(13) 0.44901(6) -0.19330(10) 0.0403(7) Uani d G 1 . .
H H14 0.2053 0.4633 -0.1517 0.048 Uiso calc R 1 . .
C C15 0.40374(9) 0.19026(6) -0.10927(7) 0.0316(5) Uani d G 1 . .
H H151 0.5055 0.1805 -0.0849 0.038 Uiso calc R 1 . .
H H152 0.4128 0.2036 -0.1740 0.038 Uiso calc R 1 . .
C C16 0.31095(12) 0.10449(6) -0.09564(8) 0.0372(6) Uani d G 1 . .
C C17 0.31346(15) 0.05934(7) -0.01311(9) 0.0426(7) Uani d G 1 . .
H H17 0.3755 0.0818 0.0337 0.051 Uiso calc R 1 . .
C C18 0.22519(18) -0.01860(7) 0.00075(11) 0.0581(10) Uani d G 1 . .
H H18 0.2272 -0.0492 0.0570 0.070 Uiso calc R 1 . .
C C19 0.13409(18) -0.05166(7) -0.06783(13) 0.0654(12) Uani d G 1 . .
H H19 0.0728 -0.1042 -0.0581 0.078 Uiso calc R 1 . .
C C20 0.13296(19) -0.00792(7) -0.15026(12) 0.0636(12) Uani d G 1 . .
H H20 0.0725 -0.0313 -0.1974 0.076 Uiso calc R 1 . .
C C21 0.22067(15) 0.07061(6) -0.16433(9) 0.0510(9) Uani d G 1 . .
H H21 0.2187 0.1009 -0.2207 0.061 Uiso calc R 1 . .
N N4 0.33122(12) 0.27002(6) -0.06284(6) 0.0268(4) Uani d G 1 . .
H H01 0.3220 0.2562 -0.0030 0.032 Uiso calc R 1 . .
H H02 0.2364 0.2776 -0.0856 0.032 Uiso calc R 1 . .
C C7 0.42586(10) 0.23931(8) 0.14927(6) 0.0288(5) Uani d G 1 . 1
C C1 0.32714(14) 0.31779(9) 0.38384(6) 0.0432(7) Uani d G 1 . 1
C C2 0.31692(10) 0.29541(7) 0.29326(6) 0.0368(6) Uani d G 1 . 1
H H2 0.2256 0.3048 0.2620 0.044 Uiso calc R 1 . 1
C C3 0.44051(9) 0.25927(6) 0.24851(6) 0.0293(5) Uani d G 1 . 1
C C4 0.57416(11) 0.24472(10) 0.29508(7) 0.0348(6) Uani d G 1 . 1
H H4 0.6578 0.2183 0.2654 0.042 Uiso calc R 1 . 1
C C5 0.58436(14) 0.26907(13) 0.38539(7) 0.0449(7) Uani d G 1 . 1
H H5 0.6759 0.2604 0.4166 0.054 Uiso calc R 1 . 1
C C6 0.46110(16) 0.30600(12) 0.43001(6) 0.0485(8) Uani d G 1 . 1
H H6 0.4685 0.3229 0.4913 0.058 Uiso calc R 1 . 1
N N1 0.20300(17) 0.35501(13) 0.43323(8) 0.0573(8) Uani d G 1 . 1
N N2 0.08238(15) 0.35306(14) 0.39207(10) 0.0419(15) Uani d PG 0.75(2) . 1
N N3 -0.03288(14) 0.35417(18) 0.36061(13) 0.0544(18) Uani d PG 0.75(2) . 1
O O1 0.30008(11) 0.25634(10) 0.11408(6) 0.0364(4) Uani d G 1 . 1
O O2 0.53725(12) 0.20796(9) 0.10780(7) 0.0349(4) Uani d G 1 . 1
N N2P 0.054(5) 0.336(4) 0.378(3) 0.152(10) Uiso d P 0.25(2) . 2
N N3P -0.056(5) 0.368(3) 0.329(3) 0.152(10) Uiso d P 0.25(2) . 2

loop_
_atom_site_aniso_label
_atom_site_aniso_U_11
_atom_site_aniso_U_22
_atom_site_aniso_U_33
_atom_site_aniso_U_12
_atom_site_aniso_U_13
_atom_site_aniso_U_23
C8 0.0309(12) 0.0273(11) 0.0375(13) -0.0103(10) 0.0007(11) -0.0032(10)
C9 0.0248(11) 0.0238(10) 0.0396(13) -0.0059(9) -0.0031(10) 0.0015(10)
C7 0.0314(13) 0.0374(14) 0.0417(14) -0.0051(11) 0.0004(11) 0.0027(12)
C11 0.0501(18) 0.0504(18) 0.0433(16) -0.0130(15) 0.0080(14) 0.0039(14)
C12 0.059(2) 0.0515(18) 0.0473(17) -0.0243(17) -0.0151(16) 0.0137(15)
C13 0.0421(17) 0.0379(16) 0.076(2) -0.0087(13) -0.0143(17) 0.0193(16)
C14 0.0308(13) 0.0313(13) 0.0589(18) -0.0002(11) 0.0006(13) 0.0064(13)
C15 0.0250(11) 0.0290(12) 0.0408(13) 0.0003(10) 0.0009(11) 0.0010(10)
C16 0.0249(11) 0.0268(11) 0.0599(17) 0.0012(10) 0.0004(12) -0.0003(12)
C17 0.0428(16) 0.0287(13) 0.0564(18) -0.0013(12) 0.0142(14) -0.0024(12)
C18 0.059(2) 0.0339(15) 0.082(3) -0.0021(15) 0.029(2) 0.0070(16)
C19 0.0416(18) 0.0325(15) 0.122(4) -0.0107(14) 0.015(2) -0.002(2)
C20 0.0364(16) 0.0380(16) 0.116(4) -0.0042(14) -0.019(2) 0.000(2)
C21 0.0411(16) 0.0294(13) 0.083(2) -0.0013(12) -0.0210(17) 0.0042(15)
N4 0.0205(9) 0.0248(9) 0.0351(10) -0.0040(7) -0.0018(8) 0.0017(8)
C7 0.0228(10) 0.0315(12) 0.0321(11) -0.0018(9) 0.0014(9) 0.0044(10)
C1 0.0480(17) 0.0440(16) 0.0377(14) -0.0045(14) 0.0078(14) 0.0030(13)
C2 0.0342(13) 0.0401(14) 0.0362(13) -0.0023(12) 0.0049(11) 0.0035(11)
C3 0.0272(11) 0.0295(11) 0.0310(11) -0.0053(9) 0.0015(9) 0.0047(10)
C4 0.0288(12) 0.0358(13) 0.0399(13) -0.0049(11) -0.0016(11) 0.0088(11)
C5 0.0445(16) 0.0487(17) 0.0414(14) -0.0145(14) -0.0099(13) 0.0124(13)
C6 0.064(2) 0.0498(18) 0.0322(13) -0.0130(17) 0.0002(14) 0.0023(13)
N1 0.0608(19) 0.071(2) 0.0398(14) -0.0012(17) 0.0144(14) -0.0042(14)
N2 0.038(2) 0.051(2) 0.037(2) -0.0071(16) 0.0156(16) -0.0142(16)
N3 0.028(2) 0.074(3) 0.061(3) 0.0027(19) 0.0145(19) -0.027(2)
O1 0.0216(8) 0.0511(12) 0.0366(9) 0.0037(8) 0.0005(7) 0.0044(9)
O2 0.0221(8) 0.0424(11) 0.0401(10) 0.0020(8) 0.0031(8) -0.0016(9)

loop_
_atom_type_symbol
_atom_type_description
_atom_type_scat_dispersion_real
_atom_type_scat_dispersion_imag
_atom_type_scat_source
C C 0.0033 0.0016 'International Tables Vol C Tables 4.2.6.8 and 6.1.1.4'
H H 0.0000 0.0000 'International Tables Vol C Tables 4.2.6.8 and 6.1.1.4'
N N 0.0061 0.0033 'International Tables Vol C Tables 4.2.6.8 and 6.1.1.4'
O O 0.0106 0.0060 'International Tables Vol C Tables 4.2.6.8 and 6.1.1.4'

loop_
_geom_angle_atom_site_label_1
_geom_angle_atom_site_label_2
_geom_angle_atom_site_label_3
_geom_angle_site_symmetry_1
_geom_angle_site_symmetry_3
_geom_angle
_geom_angle_publ_flag
N4 C8 C9 . . 111.6 ?
N4 C8 H81 . . 109.3 ?
C9 C8 H81 . . 109.3 ?
N4 C8 H82 . . 109.3 ?
C9 C8 H82 . . 109.3 ?
H81 C8 H82 . . 108.0 ?
C10 C9 C14 . . 119.2 ?
C10 C9 C8 . . 120.2 ?
C14 C9 C8 . . 120.5 ?
C11 C10 C9 . . 120.4 ?
C11 C10 H10 . . 119.8 ?
C9 C10 H10 . . 119.8 ?
C12 C11 C10 . . 120.1 ?
C12 C11 H11 . . 120.0 ?
C10 C11 H11 . . 120.0 ?
C13 C12 C11 . . 120.0 ?
C13 C12 H12 . . 120.0 ?
C11 C12 H12 . . 120.0 ?
C12 C13 C14 . . 120.2 ?
C12 C13 H13 . . 119.9 ?
C14 C13 H13 . . 119.9 ?
C13 C14 C9 . . 120.1 ?
C13 C14 H14 . . 119.9 ?
C9 C14 H14 . . 119.9 ?
N4 C15 C16 . . 109.7 ?
N4 C15 H151 . . 109.7 ?
C16 C15 H151 . . 109.7 ?
N4 C15 H152 . . 109.7 ?
C16 C15 H152 . . 109.7 ?
H151 C15 H152 . . 108.2 ?
C21 C16 C17 . . 119.6 ?
C21 C16 C15 . . 120.6 ?
C17 C16 C15 . . 119.8 ?
C18 C17 C16 . . 120.2 ?
C18 C17 H17 . . 119.9 ?
C16 C17 H17 . . 119.9 ?
C19 C18 C17 . . 120.0 ?
C19 C18 H18 . . 120.0 ?
C17 C18 H18 . . 120.0 ?
C20 C19 C18 . . 120.0 ?
C20 C19 H19 . . 120.0 ?
C18 C19 H19 . . 120.0 ?
C19 C20 C21 . . 120.2 ?
C19 C20 H20 . . 119.9 ?
C21 C20 H20 . . 119.9 ?
C16 C21 C20 . . 120.0 ?
C16 C21 H21 . . 120.0 ?
C20 C21 H21 . . 120.0 ?
C15 N4 C8 . . 114.2 ?
C15 N4 H01 . . 108.7 ?
C8 N4 H01 . . 108.7 ?
C15 N4 H02 . . 108.7 ?
C8 N4 H02 . . 108.7 ?
H01 N4 H02 . . 107.6 ?
O2 C7 O1 . . 124.7 ?
O2 C7 C3 . . 118.8 ?
O1 C7 C3 . . 116.5 ?
C6 C1 C2 . . 120.6 ?
C6 C1 N1 . . 117.1 ?
C2 C1 N1 . . 122.3 ?
C3 C2 C1 . . 120.1 ?
C3 C2 H21 . . 120.0 ?
C1 C2 H21 . . 120.0 ?
C2 C3 C4 . . 119.7 ?
C2 C3 C7 . . 118.2 ?
C4 C3 C7 . . 122.1 ?
C5 C4 C3 . . 119.9 ?
C5 C4 H14 . . 120.1 ?
C3 C4 H14 . . 120.1 ?
C6 C5 C4 . . 120.5 ?
C6 C5 H151 . . 119.8 ?
C4 C5 H152 . . 119.8 ?
C1 C6 C5 . . 119.3 ?
C1 C6 H6 . . 120.3 ?
C5 C6 H6 . . 120.3 ?
N2 N1 C1 . . 114.0 ?
N2 N1 N1 . 4_556 146.35(6) ?
C1 N1 N1 . 4_556 51.7 ?
N3 N2 N1 . . 174.4 ?

loop_
_geom_bond_atom_site_label_1
_geom_bond_atom_site_label_2
_geom_bond_site_symmetry_2
_geom_bond_distance
_geom_bond_publ_flag
C8 N4 . 1.5043 ?
C8 C9 . 1.5093 ?
C8 H81 . 0.9900 ?
C8 H82 . 0.9900 ?
C9 C10 . 1.3955 ?
C9 C14 . 1.3980 ?
C10 C11 . 1.3947 ?
C10 H10 . 0.9500 ?
C11 C12 . 1.3880 ?
C11 H11 . 0.9500 ?
C12 C13 . 1.3877 ?
C12 H12 . 0.9500 ?
C13 C14 . 1.3957 ?
C13 H13 . 0.9500 ?
C14 H14 . 0.9500 ?
C15 N4 . 1.4971 ?
C15 C16 . 1.5095 ?
C15 H151 . 0.9900 ?
C15 H152 . 0.9900 ?
C16 C21 . 1.3949 ?
C16 C17 . 1.3964 ?
C17 C18 . 1.3946 ?
C17 H17 . 0.9500 ?
C18 C19 . 1.3938 ?
C18 H18 . 0.9500 ?
C19 C20 . 1.3854 ?
C19 H19 . 0.9500 ?
C20 C21 . 1.3991 ?
C20 H20 . 0.9500 ?
C21 H21 . 0.9500 ?
N4 H01 . 0.9200 ?
N4 H02 . 0.9200 ?
C7 O2 . 1.2578 ?
C7 O1 . 1.2654 ?
C7 C3 . 1.5162 ?
C1 C6 . 1.3923 ?
C1 C2 . 1.3945 ?
C1 N1 . 1.4378 ?
C2 C3 . 1.3937 ?
C2 H2 . 0.9500 ?
C3 C4 . 1.3983 ?
C4 C5 . 1.3976 ?
C4 H4 . 0.9500 ?
C5 C6 . 1.3947 ?
C5 H5 . 0.9500 ?
C6 H6 . 0.9500 ?
N1 N2 . 1.2415 ?
N1 N1 4_556 5.766(3) ?
N2 N3 . 1.1324 ?
N2P N3P . 1.32(5) ?

loop_
_geom_torsion_atom_site_label_1
_geom_torsion_atom_site_label_2
_geom_torsion_atom_site_label_3
_geom_torsion_atom_site_label_4
_geom_torsion_site_symmetry_1
_geom_torsion_site_symmetry_2
_geom_torsion_site_symmetry_3
_geom_torsion_site_symmetry_4
_geom_torsion
_geom_torsion_publ_flag
N4 C8 C9 C10 . . . . -93.9 ?
N4 C8 C9 C14 . . . . 83.8 ?
C14 C9 C10 C11 . . . . -1.8 ?
C8 C9 C10 C11 . . . . 176.0 ?
C9 C10 C11 C12 . . . . 1.6 ?
C10 C11 C12 C13 . . . . 0.1 ?
C11 C12 C13 C14 . . . . -1.5 ?
C12 C13 C14 C9 . . . . 1.2 ?
C10 C9 C14 C13 . . . . 0.5 ?
C8 C9 C14 C13 . . . . -177.3 ?
N4 C15 C16 C21 . . . . 103.6 ?
N4 C15 C16 C17 . . . . -75.3 ?
C21 C16 C17 C18 . . . . -0.6 ?
C15 C16 C17 C18 . . . . 178.4 ?
C16 C17 C18 C19 . . . . 0.0 ?
C17 C18 C19 C20 . . . . 1.0 ?
C18 C19 C20 C21 . . . . -1.4 ?
C17 C16 C21 C20 . . . . 0.2 ?
C15 C16 C21 C20 . . . . -178.7 ?
C19 C20 C21 C16 . . . . 0.8 ?
C16 C15 N4 C8 . . . . 179.9 ?
C9 C8 N4 C15 . . . . 70.6 ?
C6 C1 C2 C3 . . . . 1.2 ?
N1 C1 C2 C3 . . . . -179.8 ?
C1 C2 C3 C4 . . . . 0.6 ?
C1 C2 C3 C7 . . . . -177.8 ?
O2 C7 C3 C2 . . . . 179.0 ?
O1 C7 C3 C2 . . . . -0.7 ?
O2 C7 C3 C4 . . . . 0.6 ?
O1 C7 C3 C4 . . . . -179.1 ?
C2 C3 C4 C5 . . . . -1.9 ?
C7 C3 C4 C5 . . . . 176.4 ?
C3 C4 C5 C6 . . . . 1.4 ?
C2 C1 C6 C5 . . . . -1.8 ?
N1 C1 C6 C5 . . . . 179.2 ?
C4 C5 C6 C1 . . . . 0.5 ?
C6 C1 N1 N2 . . . . -171.4 ?
C2 C1 N1 N2 . . . . 9.7 ?
C6 C1 N1 N1 . . . 4_556 -27.36(7) ?
C2 C1 N1 N1 . . . 4_556 153.66(7) ?
C1 N1 N2 N3 . . . . 18E1(10) ?
N1 N1 N2 N3 4_556 . . . 120.9 ?
